data_2108032
loop_
_publ_author_name
'Szell, Patrick M. J.'
'Gabidullin, Bulat'
'Bryce, David L.'

_publ_section_title
;
 1,3,5-Tri(iodoethynyl)-2,4,6-trifluorobenzene: halogen-bonded frameworks
 and NMR spectroscopic analysis
;
_journal_coeditor_code XM5005
_journal_issue 2
_journal_name_full 'Acta Crystallographica Section B'
_journal_page_first
;
;
_journal_paper_doi 10.1107/S2052520617000944
_journal_volume 73
_journal_year 2017
_chemical_formula_moiety 'C19 H18 P, 2(C12 F3 I3), 2(C2 H3N), Br'
_chemical_formula_sum 'C47 H24 Br F6 I6 N2 P'
_chemical_formula_weight 1602.96
_chemical_melting_point 363
_space_group_crystal_system monoclinic
_space_group_IT_number 15
_space_group_name_Hall '-C 2yc'
_space_group_name_H-M_alt 'C 1 2/c 1'
_symmetry_space_group_name_Hall '-C 2yc'
_symmetry_space_group_name_H-M 'C 1 2/c 1'
_atom_sites_solution_hydrogens geom
_audit_creation_method SHELXL-2014/7
_cell_angle_alpha 90
_cell_angle_beta 97.626(5)
_cell_angle_gamma 90
_cell_formula_units_Z 4
_cell_length_a 10.6026(12)
_cell_length_b 16.3599(19)
_cell_length_c 30.679(4)
_cell_measurement_reflns_used 9864
_cell_measurement_temperature 200(2)
_cell_measurement_theta_max 26.37
_cell_measurement_theta_min 2.30
_cell_volume 5274.4(11)
_computing_cell_refinement 'APEX II (Bruker, 2009)'
_computing_data_collection 'APEX II (Bruker, 2009)'
_computing_data_reduction 'SAINT (Bruker)'
_computing_molecular_graphics 'Mercury (Macrae et al., 2008)'
_computing_publication_material 'CIFTAB (Sheldrick, 1997)'
_computing_structure_refinement 'SHELXL-2014/7 (Sheldrick, 2014)'
_computing_structure_solution 'XT (Sheldrick, 2014)'
_diffrn_ambient_temperature 200(2)
_diffrn_measured_fraction_theta_full 0.987
_diffrn_measured_fraction_theta_max 0.977
_diffrn_measurement_device_type 'Bruker APEX-II CCD'
_diffrn_measurement_method '\f and \w scans'
_diffrn_radiation_type MoK\a
_diffrn_radiation_wavelength 0.71073
_diffrn_reflns_limit_h_max 13
_diffrn_reflns_limit_h_min -13
_diffrn_reflns_limit_k_max 20
_diffrn_reflns_limit_k_min 0
_diffrn_reflns_limit_l_max 38
_diffrn_reflns_limit_l_min 0
_diffrn_reflns_number 5572
_diffrn_reflns_theta_full 25.242
_diffrn_reflns_theta_max 26.562
_diffrn_reflns_theta_min 1.339
_exptl_absorpt_coefficient_mu 4.375
_exptl_absorpt_correction_T_max 0.745372
_exptl_absorpt_correction_T_min 0.334950
_exptl_absorpt_correction_type multi-scan
_exptl_absorpt_process_details TWINABS
_exptl_crystal_colour colourless
_exptl_crystal_density_diffrn 2.019
_exptl_crystal_description plate
_exptl_crystal_F_000 2968
_exptl_crystal_size_max 0.220
_exptl_crystal_size_mid 0.110
_exptl_crystal_size_min 0.010
_refine_diff_density_max 2.992
_refine_diff_density_min -1.617
_refine_ls_extinction_method none
_refine_ls_goodness_of_fit_ref 1.058
_refine_ls_hydrogen_treatment constr
_refine_ls_matrix_type full
_refine_ls_number_parameters 294
_refine_ls_number_reflns 5572
_refine_ls_number_restraints 441
_refine_ls_restrained_S_all 1.020
_refine_ls_R_factor_all 0.1636
_refine_ls_R_factor_gt 0.1406
_refine_ls_shift/su_max 0.000
_refine_ls_shift/su_mean 0.000
_refine_ls_structure_factor_coef Fsqd
_refine_ls_weighting_details 'w=1/[\s^2^(Fo^2^)+(0.1800P)^2^+600.5853P] where P=(Fo^2^+2Fc^2^)/3'
_refine_ls_weighting_scheme calc
_refine_ls_wR_factor_gt 0.3706
_refine_ls_wR_factor_ref 0.3836
_reflns_number_gt 4060
_reflns_number_total 5572
_reflns_threshold_expression 'I > 2\s(I)'
_cod_data_source_file xm5005sup1.cif
_cod_data_source_block 1c
_cod_original_cell_volume 5274.5(11)
_cod_database_code 2108032
_shelx_space_group_comment
;
The symmetry employed for this shelxl refinement is uniquely defined
by the following loop, which should always be used as a source of
symmetry information in preference to the above space-group names.
They are only intended as comments.
;
_shelx_estimated_absorpt_t_min 0.446
_shelx_estimated_absorpt_t_max 0.958

loop_
_space_group_symop_operation_xyz
'x, y, z'
'-x, y, -z+1/2'
'x+1/2, y+1/2, z'
'-x+1/2, y+1/2, -z+1/2'
'-x, -y, -z'
'x, -y, z-1/2'
'-x+1/2, -y+1/2, -z'
'x+1/2, -y+1/2, z-1/2'

loop_
_atom_site_type_symbol
_atom_site_label
_atom_site_fract_x
_atom_site_fract_y
_atom_site_fract_z
_atom_site_U_iso_or_equiv
_atom_site_adp_type
_atom_site_calc_flag
_atom_site_occupancy
_atom_site_disorder_assembly
_atom_site_disorder_group
I I1 0.04669(17) 0.84506(10) 0.34582(5) 0.0573(5) Uani d 1 . .
I I2 0.24647(16) 0.33690(9) 0.55382(6) 0.0555(5) Uani d 1 . .
I I3 0.04589(17) 0.91568(10) 0.68021(6) 0.0561(5) Uani d 1 . .
Br Br1 1.0000 0.9393(2) 0.2500 0.0527(9) Uani d 1 . .
P P1 0.5000 0.9028(7) 0.2500 0.076(3) Uani d 1 . .
F F1 0.1334(15) 0.6001(8) 0.4558(5) 0.058(3) Uani d 1 . .
F F2 0.1208(14) 0.6254(9) 0.6070(4) 0.058(3) Uani d 1 . .
F F3 0.0625(14) 0.8553(8) 0.5170(5) 0.057(3) Uani d 1 . .
N N1 0.706(4) 0.8390(19) 0.4222(12) 0.103(9) Uani d 1 . .
C C1 0.0923(18) 0.7325(12) 0.4848(7) 0.038(3) Uani d 1 . .
C C2 0.119(2) 0.6443(13) 0.4915(8) 0.044(4) Uani d 1 . .
C C3 0.1286(19) 0.6081(13) 0.5315(7) 0.041(3) Uani d 1 . .
C C4 0.113(2) 0.6582(14) 0.5673(8) 0.046(4) Uani d 1 . .
C C5 0.089(2) 0.7405(14) 0.5659(8) 0.048(4) Uani d 1 . .
C C6 0.082(2) 0.7736(14) 0.5214(8) 0.047(4) Uani d 1 . .
C C7 0.077(2) 0.7640(13) 0.4413(8) 0.046(4) Uani d 1 . .
C C8 0.074(3) 0.7944(16) 0.4056(8) 0.060(6) Uani d 1 . .
C C9 0.168(2) 0.5225(14) 0.5374(8) 0.050(5) Uani d 1 . .
C C10 0.196(2) 0.4543(13) 0.5431(7) 0.043(5) Uani d 1 . .
C C11 0.087(2) 0.7909(16) 0.6030(8) 0.055(5) Uani d 1 . .
C C12 0.066(2) 0.8336(14) 0.6334(8) 0.046(5) Uani d 1 . .
C C13 0.4787(17) 0.9675(10) 0.2955(5) 0.055(4) Uani d 1 . .
C C14 0.3605(13) 0.9883(11) 0.3070(6) 0.062(5) Uani d 1 . .
H H14A 0.2856 0.9633 0.2925 0.074 Uiso calc 1 . .
C C15 0.3519(13) 1.0457(13) 0.3399(7) 0.083(8) Uani d 1 . .
H H15A 0.2711 1.0599 0.3479 0.100 Uiso calc 1 . .
C C16 0.4614(17) 1.0823(12) 0.3612(6) 0.071(6) Uani d 1 . .
H H16A 0.4555 1.1215 0.3837 0.086 Uiso calc 1 . .
C C17 0.5796(14) 1.0614(12) 0.3496(6) 0.070(6) Uani d 1 . .
H H17A 0.6545 1.0864 0.3641 0.084 Uiso calc 1 . .
C C18 0.5883(13) 1.0040(12) 0.3167(7) 0.078(7) Uani d 1 . .
H H18A 0.6691 0.9898 0.3088 0.094 Uiso calc 1 . .
C C19 0.605(3) 0.8301(18) 0.2607(11) 0.063(7) Uani d 0.5 A -1
C C20 0.663(3) 0.8021(19) 0.2254(9) 0.055(7) Uani d 0.5 A -1
H H20A 0.6370 0.8233 0.1967 0.066 Uiso calc 0.5 A -1
C C23 0.758(4) 0.7431(19) 0.2319(10) 0.068(9) Uani d 0.5 A -1
H H23A 0.7969 0.7240 0.2078 0.082 Uiso calc 0.5 A -1
C C24 0.795(3) 0.7122(19) 0.2738(12) 0.068(9) Uani d 0.5 A -1
H H24A 0.8601 0.6719 0.2783 0.081 Uiso calc 0.5 A -1
C C25 0.738(3) 0.740(2) 0.3092(9) 0.066(9) Uani d 0.5 A -1
H H25A 0.7633 0.7190 0.3378 0.079 Uiso calc 0.5 A -1
C C26 0.643(3) 0.799(2) 0.3026(10) 0.057(8) Uani d 0.5 A -1
H H26A 0.6033 0.8182 0.3268 0.069 Uiso calc 0.5 A -1
C C27 0.344(7) 0.843(4) 0.236(2) 0.081(13) Uani d 0.5 A -1
H H27A 0.2735 0.8808 0.2290 0.121 Uiso calc 0.5 A -1
H H27B 0.3508 0.8070 0.2108 0.121 Uiso calc 0.5 A -1
H H27C 0.3297 0.8091 0.2615 0.121 Uiso calc 0.5 A -1
C C29 0.776(4) 0.8917(19) 0.4272(12) 0.080(8) Uani d 1 . .
C C30 0.866(3) 0.9642(18) 0.4387(12) 0.083(9) Uani d 1 . .
H H30A 0.9416 0.9580 0.4236 0.125 Uiso calc 1 . .
H H30B 0.8924 0.9657 0.4705 0.125 Uiso calc 1 . .
H H30C 0.8224 1.0152 0.4293 0.125 Uiso calc 1 . .

loop_
_atom_site_aniso_label
_atom_site_aniso_U_11
_atom_site_aniso_U_22
_atom_site_aniso_U_33
_atom_site_aniso_U_12
_atom_site_aniso_U_13
_atom_site_aniso_U_23
I1 0.0661(11) 0.0482(9) 0.0560(10) -0.0016(8) 0.0028(8) 0.0069(7)
I2 0.0562(10) 0.0359(8) 0.0714(11) 0.0071(7) -0.0022(8) 0.0013(7)
I3 0.0654(11) 0.0433(9) 0.0575(10) -0.0009(7) 0.0010(7) -0.0096(7)
Br1 0.071(2) 0.0371(16) 0.0491(18) 0.000 0.0047(16) 0.000
P1 0.109(8) 0.046(5) 0.074(6) 0.000 0.017(5) 0.000
F1 0.076(9) 0.041(6) 0.055(6) 0.011(6) 0.000(6) -0.001(5)
F2 0.066(9) 0.052(7) 0.049(6) 0.009(6) -0.009(5) 0.005(5)
F3 0.066(9) 0.038(5) 0.061(7) 0.001(5) -0.010(6) -0.004(4)
N1 0.122(19) 0.065(13) 0.12(2) 0.010(13) 0.006(17) 0.016(15)
C1 0.023(8) 0.035(5) 0.052(5) -0.003(5) -0.010(5) -0.002(4)
C2 0.040(10) 0.035(6) 0.053(6) 0.001(5) -0.003(5) -0.002(4)
C3 0.029(9) 0.039(5) 0.053(6) 0.000(5) -0.007(5) 0.000(4)
C4 0.042(10) 0.043(6) 0.049(6) 0.002(5) -0.010(5) -0.001(4)
C5 0.045(10) 0.043(6) 0.050(6) 0.002(5) -0.015(5) -0.004(4)
C6 0.046(11) 0.037(6) 0.052(6) 0.003(5) -0.011(5) -0.003(4)
C7 0.054(12) 0.031(8) 0.051(6) -0.003(8) -0.009(6) -0.006(5)
C8 0.077(16) 0.048(11) 0.051(6) -0.016(11) -0.012(7) 0.001(7)
C9 0.046(11) 0.038(5) 0.059(10) 0.003(5) -0.017(9) -0.004(5)
C10 0.043(11) 0.036(6) 0.049(11) 0.004(6) 0.003(9) 0.000(6)
C11 0.055(12) 0.050(9) 0.058(7) -0.002(8) -0.007(7) -0.009(6)
C12 0.042(11) 0.040(9) 0.053(8) 0.006(8) -0.011(7) -0.001(7)
C13 0.063(8) 0.042(8) 0.057(8) 0.004(6) -0.002(6) 0.008(6)
C14 0.062(9) 0.057(11) 0.062(10) 0.007(7) -0.007(7) 0.001(8)
C15 0.054(9) 0.094(15) 0.097(13) 0.009(8) -0.009(8) -0.034(12)
C16 0.057(9) 0.079(13) 0.073(12) 0.009(8) -0.011(8) -0.012(11)
C17 0.055(9) 0.073(13) 0.078(12) 0.004(8) -0.009(8) -0.011(10)
C18 0.065(9) 0.079(13) 0.088(12) 0.000(8) 0.001(8) -0.019(11)
C19 0.092(13) 0.037(11) 0.063(11) -0.009(9) 0.023(9) 0.009(8)
C20 0.079(15) 0.026(12) 0.063(12) -0.019(11) 0.020(10) 0.005(9)
C23 0.091(17) 0.042(15) 0.076(15) -0.005(13) 0.027(12) 0.013(11)
C24 0.088(17) 0.043(15) 0.076(15) -0.009(14) 0.027(13) 0.015(12)
C25 0.082(17) 0.045(15) 0.074(14) -0.010(13) 0.023(11) 0.014(11)
C26 0.075(16) 0.039(14) 0.061(12) -0.016(12) 0.022(10) 0.009(9)
C27 0.100(14) 0.057(19) 0.09(3) -0.004(11) 0.019(12) -0.024(19)
C29 0.095(17) 0.046(11) 0.10(2) 0.034(10) 0.008(15) 0.015(12)
C30 0.086(17) 0.049(11) 0.12(2) 0.035(11) 0.035(15) -0.011(14)

loop_
_atom_type_symbol
_atom_type_description
_atom_type_scat_dispersion_real
_atom_type_scat_dispersion_imag
_atom_type_scat_source
C C 0.0033 0.0016 'International Tables Vol C Tables 4.2.6.8 and 6.1.1.4'
H H 0.0000 0.0000 'International Tables Vol C Tables 4.2.6.8 and 6.1.1.4'
N N 0.0061 0.0033 'International Tables Vol C Tables 4.2.6.8 and 6.1.1.4'
F F 0.0171 0.0103 'International Tables Vol C Tables 4.2.6.8 and 6.1.1.4'
P P 0.1023 0.0942 'International Tables Vol C Tables 4.2.6.8 and 6.1.1.4'
Br Br -0.2901 2.4595 'International Tables Vol C Tables 4.2.6.8 and 6.1.1.4'
I I -0.4742 1.8119 'International Tables Vol C Tables 4.2.6.8 and 6.1.1.4'

loop_
_geom_angle_atom_site_label_1
_geom_angle_atom_site_label_2
_geom_angle_atom_site_label_3
_geom_angle_site_symmetry_1
_geom_angle_site_symmetry_3
_geom_angle
C19 P1 C13 . 2_655 115.8(13)
C19 P1 C13 . . 115.3(14)
C13 P1 C13 2_655 . 107.4(13)
C19 P1 C27 . . 102(3)
C13 P1 C27 2_655 . 109(2)
C13 P1 C27 . . 106(2)
C6 C1 C7 . . 127(2)
C6 C1 C2 . . 114(2)
C7 C1 C2 . . 118.7(19)
F1 C2 C3 . . 120.2(19)
F1 C2 C1 . . 117.0(19)
C3 C2 C1 . . 123(2)
C2 C3 C4 . . 117(2)
C2 C3 C9 . . 121(2)
C4 C3 C9 . . 122(2)
F2 C4 C5 . . 115(2)
F2 C4 C3 . . 119(2)
C5 C4 C3 . . 127(2)
C4 C5 C11 . . 125(2)
C4 C5 C6 . . 112(2)
C11 C5 C6 . . 122(2)
C1 C6 F3 . . 116(2)
C1 C6 C5 . . 127(2)
F3 C6 C5 . . 116(2)
C8 C7 C1 . . 174(3)
C7 C8 I1 . . 173(3)
C10 C9 C3 . . 178(3)
C9 C10 I2 . . 179(2)
C12 C11 C5 . . 170(3)
C11 C12 I3 . . 172(2)
C14 C13 C18 . . 120.0
C14 C13 P1 . . 123.8(10)
C18 C13 P1 . . 115.9(10)
C13 C14 C15 . . 120.0
C13 C14 H14A . . 120.0
C15 C14 H14A . . 120.0
C16 C15 C14 . . 120.0
C16 C15 H15A . . 120.0
C14 C15 H15A . . 120.0
C15 C16 C17 . . 120.0
C15 C16 H16A . . 120.0
C17 C16 H16A . . 120.0
C16 C17 C18 . . 120.0
C16 C17 H17A . . 120.0
C18 C17 H17A . . 120.0
C17 C18 C13 . . 120.0
C17 C18 H18A . . 120.0
C13 C18 H18A . . 120.0
C20 C19 C26 . . 120.0
C20 C19 P1 . . 116(2)
C26 C19 P1 . . 124(2)
C23 C20 C19 . . 120.0
C23 C20 H20A . . 120.0
C19 C20 H20A . . 120.0
C24 C23 C20 . . 120.0
C24 C23 H23A . . 120.0
C20 C23 H23A . . 120.0
C25 C24 C23 . . 120.0
C25 C24 H24A . . 120.0
C23 C24 H24A . . 120.0
C24 C25 C26 . . 120.0
C24 C25 H25A . . 120.0
C26 C25 H25A . . 120.0
C25 C26 C19 . . 120.0
C25 C26 H26A . . 120.0
C19 C26 H26A . . 120.0
P1 C27 H27A . . 109.5
P1 C27 H27B . . 109.5
H27A C27 H27B . . 109.5
P1 C27 H27C . . 109.5
H27A C27 H27C . . 109.5
H27B C27 H27C . . 109.5
N1 C29 C30 . . 174(4)
C29 C30 H30A . . 109.5
C29 C30 H30B . . 109.5
H30A C30 H30B . . 109.5
C29 C30 H30C . . 109.5
H30A C30 H30C . . 109.5
H30B C30 H30C . . 109.5

loop_
_geom_bond_atom_site_label_1
_geom_bond_atom_site_label_2
_geom_bond_site_symmetry_2
_geom_bond_distance
I1 C8 . 2.00(3)
I2 C10 . 2.01(2)
I3 C12 . 2.00(2)
P1 C19 . 1.63(3)
P1 C13 2_655 1.788(14)
P1 C13 . 1.789(14)
P1 C27 . 1.92(7)
F1 C2 . 1.34(3)
F2 C4 . 1.32(3)
F3 C6 . 1.36(3)
N1 C29 . 1.13(5)
C1 C6 . 1.32(3)
C1 C7 . 1.42(3)
C1 C2 . 1.48(3)
C2 C3 . 1.36(3)
C3 C4 . 1.40(3)
C3 C9 . 1.46(3)
C4 C5 . 1.37(3)
C5 C11 . 1.41(3)
C5 C6 . 1.46(3)
C7 C8 . 1.20(3)
C9 C10 . 1.16(3)
C11 C12 . 1.21(3)
C13 C14 . 1.3900
C13 C18 . 1.3900
C14 C15 . 1.3900
C14 H14A . 0.9500
C15 C16 . 1.3900
C15 H15A . 0.9500
C16 C17 . 1.3900
C16 H16A . 0.9500
C17 C18 . 1.3900
C17 H17A . 0.9500
C18 H18A . 0.9500
C19 C20 . 1.3900
C19 C26 . 1.3900
C20 C23 . 1.3900
C20 H20A . 0.9500
C23 C24 . 1.3900
C23 H23A . 0.9500
C24 C25 . 1.3900
C24 H24A . 0.9500
C25 C26 . 1.3900
C25 H25A . 0.9500
C26 H26A . 0.9500
C27 H27A . 0.9800
C27 H27B . 0.9800
C27 H27C . 0.9800
C29 C30 . 1.53(5)
C30 H30A . 0.9800
C30 H30B . 0.9800
C30 H30C . 0.9800

loop_
_geom_hbond_atom_site_label_D
_geom_hbond_atom_site_label_H
_geom_hbond_atom_site_label_A
_geom_hbond_site_symmetry_A
_geom_hbond_distance_DH
_geom_hbond_distance_HA
_geom_hbond_distance_DA
_geom_hbond_angle_DHA
C30 H30A I1 1_655 0.98 3.33 4.13(3) 140.2
C30 H30A I1 1_655 0.98 3.33 4.13(3) 140.2

loop_
_geom_torsion_atom_site_label_1
_geom_torsion_atom_site_label_2
_geom_torsion_atom_site_label_3
_geom_torsion_atom_site_label_4
_geom_torsion_site_symmetry_1
_geom_torsion
C6 C1 C2 F1 . -178.3(19)
C7 C1 C2 F1 . 3(3)
C6 C1 C2 C3 . 2(3)
C7 C1 C2 C3 . -176(2)
F1 C2 C3 C4 . 179.9(19)
C1 C2 C3 C4 . -1(3)
F1 C2 C3 C9 . 7(3)
C1 C2 C3 C9 . -174.0(19)
C2 C3 C4 F2 . 179.8(19)
C9 C3 C4 F2 . -7(3)
C2 C3 C4 C5 . 0(4)
C9 C3 C4 C5 . 173(2)
F2 C4 C5 C11 . 7(4)
C3 C4 C5 C11 . -173(2)
F2 C4 C5 C6 . 179.5(19)
C3 C4 C5 C6 . -1(3)
C7 C1 C6 F3 . -4(3)
C2 C1 C6 F3 . 177.6(18)
C7 C1 C6 C5 . 175(2)
C2 C1 C6 C5 . -3(3)
C4 C5 C6 C1 . 2(4)
C11 C5 C6 C1 . 175(2)
C4 C5 C6 F3 . -178(2)
C11 C5 C6 F3 . -6(3)
C19 P1 C13 C14 . -132.1(17)
C13 P1 C13 C14 2_655 97.2(13)
C27 P1 C13 C14 . -19(3)
C19 P1 C13 C18 . 54.4(18)
C13 P1 C13 C18 2_655 -76.3(10)
C27 P1 C13 C18 . 167(3)
C18 C13 C14 C15 . 0.0
P1 C13 C14 C15 . -173.2(15)
C13 C14 C15 C16 . 0.0
C14 C15 C16 C17 . 0.0
C15 C16 C17 C18 . 0.0
C16 C17 C18 C13 . 0.0
C14 C13 C18 C17 . 0.0
P1 C13 C18 C17 . 173.7(14)
C13 P1 C19 C20 2_655 -27(2)
C13 P1 C19 C20 . -153.8(16)
C27 P1 C19 C20 . 91(3)
C13 P1 C19 C26 2_655 149.5(17)
C13 P1 C19 C26 . 23(3)
C27 P1 C19 C26 . -92(3)
C26 C19 C20 C23 . 0.0
P1 C19 C20 C23 . 177(3)
C19 C20 C23 C24 . 0.0
C20 C23 C24 C25 . 0.0
C23 C24 C25 C26 . 0.0
C24 C25 C26 C19 . 0.0
C20 C19 C26 C25 . 0.0
P1 C19 C26 C25 . -177(3)

_cod_database_fobs_code 2108032
